data_7714978
loop_
_publ_author_name
'Chen, Yue-Chen'
'Di, Yi-Ming'
'Zhang, Shu-Quan'
'Lin, Mei-Jin'

_publ_section_title
;
 Polyoxometalate/<i>s</i>-triazine hybrid heterostructures with ultrafast
 photochromic properties.
;
_journal_issue 7
_journal_name_full 'Dalton transactions (Cambridge, England : 2003)'
_journal_page_first 3215
_journal_page_last 3223
_journal_paper_doi 10.1039/d3dt04157c
_journal_volume 53
_journal_year 2024
_chemical_formula_moiety 'Mo12 O40 P1, 1(Cl), C18 H15 N6, 3(C5 H9 N O)'
_chemical_formula_sum 'C33 H42 Cl Mo12 N9 O43 P'
_chemical_formula_weight 2470.45
_space_group_crystal_system hexagonal
_space_group_IT_number 173
_space_group_name_Hall 'P 6c'
_space_group_name_H-M_alt 'P 63'
_atom_sites_solution_hydrogens geom
_audit_creation_date 2023-12-11
_audit_creation_method
;
Olex2 1.3
(compiled 2020.11.12 svn.r5f609507 for OlexSys, GUI svn.r6408)
;
_audit_update_record
;
2024-01-05 deposited with the CCDC.	2024-01-10 downloaded from the CCDC.
;
_cell_angle_alpha 90
_cell_angle_beta 90
_cell_angle_gamma 120
_cell_formula_units_Z 2
_cell_length_a 14.4362(3)
_cell_length_b 14.4362(3)
_cell_length_c 18.6730(4)
_cell_measurement_reflns_used 11707
_cell_measurement_temperature 293(2)
_cell_measurement_theta_max 29.2150
_cell_measurement_theta_min 2.1570
_cell_volume 3370.16(12)
_computing_cell_refinement 'CrysAlisPro 1.171.39.28b (Rigaku OD, 2015)'
_computing_data_collection 'CrysAlisPro 1.171.39.28b (Rigaku OD, 2015)'
_computing_data_reduction 'CrysAlisPro 1.171.39.28b (Rigaku OD, 2015)'
_computing_molecular_graphics 'Olex2 1.3 (Dolomanov et al., 2009)'
_computing_publication_material 'Olex2 1.3 (Dolomanov et al., 2009)'
_computing_structure_refinement 'SHELXL 2018/3 (Sheldrick, 2015)'
_computing_structure_solution 'SHELXT 2018/2 (Sheldrick, 2018)'
_diffrn_ambient_temperature 293(2)
_diffrn_measured_fraction_theta_full 0.996
_diffrn_measured_fraction_theta_max 0.904
_diffrn_measurement_details
;
List of Runs (angles in degrees, time in seconds):

  # Type    Start    End  Width  t~exp~   \w     \q     \k     \f   Frames
#--------------------------------------------------------------------------
  1  \w    -10.00  15.00   0.50    8.00    --   -9.80  51.00 102.00   50
  2  \w    -27.00  -1.00   0.50    8.00    --   -9.80  50.00  21.00   52
  3  \w    -98.00  74.00   0.50    8.00    --   -9.80  55.00 150.00  344
;
_diffrn_measurement_device 'four-circle diffractometer'
_diffrn_measurement_device_type 'XtaLAB AFC11 (RCD3): quarter-chi single'
_diffrn_measurement_method '\w scans'
_diffrn_radiation_type MoK\a
_diffrn_radiation_wavelength 0.71073
_diffrn_reflns_av_R_equivalents 0.0201
_diffrn_reflns_av_unetI/netI 0.0167
_diffrn_reflns_Laue_measured_fraction_full 0.996
_diffrn_reflns_Laue_measured_fraction_max 0.904
_diffrn_reflns_limit_h_max 16
_diffrn_reflns_limit_h_min -17
_diffrn_reflns_limit_k_max 16
_diffrn_reflns_limit_k_min -19
_diffrn_reflns_limit_l_max 18
_diffrn_reflns_limit_l_min -24
_diffrn_reflns_number 18893
_diffrn_reflns_point_group_measured_fraction_full 0.887
_diffrn_reflns_point_group_measured_fraction_max 0.741
_diffrn_reflns_theta_full 25.242
_diffrn_reflns_theta_max 29.290
_diffrn_reflns_theta_min 2.723
_exptl_absorpt_coefficient_mu 2.318
_exptl_absorpt_correction_T_max 1.00000
_exptl_absorpt_correction_T_min 0.57702
_exptl_absorpt_correction_type multi-scan
_exptl_absorpt_process_details
;
CrysAlisPro 1.171.39.28b (Rigaku Oxford Diffraction, 2015)
Empirical absorption correction using spherical harmonics,
 implemented in SCALE3 ABSPACK scaling algorithm.
;
_exptl_crystal_colour 'clear light green'
_exptl_crystal_colour_lustre clear
_exptl_crystal_colour_modifier light
_exptl_crystal_colour_primary green
_exptl_crystal_density_diffrn 2.434
_exptl_crystal_description block
_exptl_crystal_F_000 2366
_refine_diff_density_max 2.725
_refine_diff_density_min -0.961
_refine_diff_density_rms 0.156
_refine_ls_abs_structure_details
;
 Flack x determined using 1629 quotients [(I+)-(I-)]/[(I+)+(I-)]
 (Parsons, Flack and Wagner, Acta Cryst. B69 (2013) 249-259).
;
_refine_ls_abs_structure_Flack 0.039(14)
_refine_ls_extinction_method none
_refine_ls_goodness_of_fit_ref 1.125
_refine_ls_hydrogen_treatment constr
_refine_ls_matrix_type full
_refine_ls_number_parameters 287
_refine_ls_number_reflns 4570
_refine_ls_number_restraints 135
_refine_ls_restrained_S_all 1.128
_refine_ls_R_factor_all 0.0316
_refine_ls_R_factor_gt 0.0305
_refine_ls_shift/su_max 0.045
_refine_ls_shift/su_mean 0.001
_refine_ls_structure_factor_coef Fsqd
_refine_ls_weighting_details 'w=1/[\s^2^(Fo^2^)+(0.0579P)^2^+5.2181P] where P=(Fo^2^+2Fc^2^)/3'
_refine_ls_weighting_scheme calc
_refine_ls_wR_factor_gt 0.0898
_refine_ls_wR_factor_ref 0.0905
_reflns_Friedel_coverage 0.593
_reflns_Friedel_fraction_full 0.771
_reflns_Friedel_fraction_max 0.568
_reflns_number_gt 4446
_reflns_number_total 4570
_reflns_threshold_expression 'I > 2\s(I)'
_cod_data_source_file d3dt04157c2.cif
_cod_data_source_block hybrid4
_cod_depositor_comments 'Adding full bibliography for 7714976--7714979.cif.'
_cod_original_cell_volume 3370.16(16)
_cod_database_code 7714978
_shelx_shelxl_version_number 2018/3
_shelx_space_group_comment
;
The symmetry employed for this shelxl refinement is uniquely defined
by the following loop, which should always be used as a source of
symmetry information in preference to the above space-group names.
They are only intended as comments.
;
_olex2_refinement_description
;
1. Rigid bond restraints
 O00T, O00D, N00R, C00P, O008, C2, P05, O007, C00S, N00Q, Mo01, Mo03, C00U,
 N00C, Mo04, O00K, C00J, O00L, O2, C00N, O00H, O00I, C00X, C00W, C4, Mo02, C6,
 O00E, Cl06, C00O, O00A, O00F, O009, O00B, O00G
 with sigma for 1-2 distances of 0.01 and sigma for 1-3 distances of 0.02
2. Uiso/Uaniso restraints and constraints
Uanis(O00T) \\sim Ueq: with sigma of 0.005 and sigma for terminal atoms of 0.01
Uanis(C6) \\sim Ueq, Uanis(C4) \\sim Ueq, Uanis(C2) \\sim Ueq, Uanis(N00R)
\\sim Ueq, Uanis(O00T) \\sim Ueq, Uanis(C00X) \\sim Ueq, Uanis(C00W) \\sim Ueq:
with sigma of 0.005 and sigma for terminal atoms of 0.01
3.a Secondary CH2 refined with riding coordinates:
 C00W(H00A,H00B), C4(H4A,H4B), C6(H6A,H6B)
3.b Aromatic/amide H refined with riding coordinates:
 C00P(H00P), C00S(H00S), N00Q(H00Q), C00U(H00U), C00O(H00O)
3.c Fitted hexagon refined as free rotating group:
 C00P(C00S,N00Q,C00U,C00O,C00J)
3.d Idealised Me refined as rotating group:
 C00X(H00C,H00D,H00E)
;
_smtbx_masks_void_probe_radius 1.2
_smtbx_masks_void_truncation_radius 1.2
_olex2_submission_special_instructions 'No special instructions were received'
_oxdiff_exptl_absorpt_empirical_details
;
Empirical correction (ABSPACK) includes:
- Absorption correction using spherical harmonics
- Frame scaling
;

loop_
_space_group_symop_operation_xyz
'x, y, z'
'-y, x-y, z'
'-x+y, -x, z'
'-x, -y, z+1/2'
'y, -x+y, z+1/2'
'x-y, x, z+1/2'

loop_
_atom_site_label
_atom_site_type_symbol
_atom_site_fract_x
_atom_site_fract_y
_atom_site_fract_z
_atom_site_U_iso_or_equiv
_atom_site_adp_type
_atom_site_occupancy
_atom_site_site_symmetry_order
_atom_site_calc_flag
_atom_site_refinement_flags_posn
_atom_site_refinement_flags_adp
_atom_site_refinement_flags_occupancy
_atom_site_disorder_assembly
_atom_site_disorder_group
Mo01 Mo 0.18922(5) 0.51391(5) 0.17847(4) 0.02563(15) Uani 1 1 d . U . . .
Mo02 Mo 0.05058(4) 0.53467(5) 0.32061(4) 0.02714(16) Uani 1 1 d . U . . .
Mo03 Mo 0.21367(5) 0.82986(5) 0.33658(4) 0.02867(16) Uani 1 1 d . U . . .
Mo04 Mo 0.19257(5) 0.65777(5) 0.49051(4) 0.02920(16) Uani 1 1 d . U . . .
P05 P 0.333333 0.666667 0.33163(18) 0.0177(5) Uani 1 3 d S TU P . .
Cl06 Cl 0.000000 1.000000 0.7513(3) 0.0502(11) Uani 1 3 d S T P . .
O007 O 0.1084(4) 0.6801(4) 0.3099(3) 0.0301(11) Uani 1 1 d . U . . .
O008 O 0.0609(4) 0.5066(4) 0.2244(3) 0.0289(11) Uani 1 1 d . U . . .
O009 O -0.0812(4) 0.4895(5) 0.3300(4) 0.0407(14) Uani 1 1 d . U . . .
O00A O 0.2265(4) 0.5604(5) 0.5282(3) 0.0336(12) Uani 1 1 d . U . . .
O00B O 0.3489(4) 0.9483(4) 0.3427(3) 0.0301(11) Uani 1 1 d . U . . .
N00C N 0.2237(4) 0.6197(5) 0.6913(4) 0.0257(12) Uani 1 1 d . U . . .
O00D O 0.3331(4) 0.5632(4) 0.1675(3) 0.0286(11) Uani 1 1 d . U . . .
O00E O 0.1394(5) 0.4657(5) 0.0976(3) 0.0382(13) Uani 1 1 d . U . . .
O00F O 0.1092(5) 0.6588(6) 0.5531(3) 0.0448(15) Uani 1 1 d . U . . .
O00G O 0.1567(4) 0.3909(4) 0.2293(3) 0.0306(12) Uani 1 1 d . U . . .
O00H O 0.2110(4) 0.7767(4) 0.4264(3) 0.0312(11) Uani 1 1 d . U . . .
O00I O 0.1010(4) 0.5699(4) 0.4210(3) 0.0302(11) Uani 1 1 d . U . . .
O00K O 0.1350(5) 0.8842(5) 0.3437(4) 0.0444(15) Uani 1 1 d . U . . .
O00L O 0.3365(3) 0.7690(3) 0.3043(3) 0.0219(10) Uani 1 1 d . U . . .
O2 O 0.333333 0.666667 0.4141(5) 0.0253(17) Uani 1 3 d S TU P . .
C00N C 0.2901(6) 0.7264(6) 0.6909(4) 0.0274(14) Uani 1 1 d . U . . .
C00P C 0.3005(3) 0.9027(3) 0.6873(3) 0.0301(15) Uani 1 1 d G U . . .
H00P H 0.373764 0.934270 0.679367 0.036 Uiso 1 1 calc R U . . .
C00S C 0.2534(3) 0.9659(2) 0.6931(3) 0.0369(18) Uani 1 1 d G U . . .
H00S H 0.295021 1.039884 0.689008 0.044 Uiso 1 1 calc R U . . .
N00Q N 0.1439(4) 0.9187(3) 0.7049(3) 0.0380(15) Uani 1 1 d G U . . .
H00Q H 0.114751 0.957848 0.708449 0.046 Uiso 1 1 calc R U . . .
C00U C 0.0817(3) 0.8082(4) 0.7109(4) 0.045(2) Uani 1 1 d G U . . .
H00U H 0.008472 0.776572 0.718831 0.055 Uiso 1 1 calc R U . . .
C00O C 0.1289(3) 0.7449(3) 0.7051(4) 0.041(2) Uani 1 1 d G U . . .
H00O H 0.087213 0.670956 0.709191 0.049 Uiso 1 1 calc R U . . .
C00J C 0.2383(3) 0.7921(3) 0.6933(3) 0.0262(14) Uani 1 1 d G U . . .
N00R N 0.3344(8) 1.1038(7) 0.4844(6) 0.063(2) Uani 1 1 d . U . . .
O00T O 0.1849(10) 1.0301(10) 0.5534(7) 0.106(4) Uani 1 1 d . U . . .
C00W C 0.3848(13) 1.1794(13) 0.4289(9) 0.083(4) Uani 1 1 d . U . . .
H00A H 0.401436 1.147957 0.388599 0.100 Uiso 1 1 calc R U . . .
H00B H 0.450192 1.241000 0.445803 0.100 Uiso 1 1 calc R U . . .
C00X C 0.3866(14) 1.0513(14) 0.5161(9) 0.090(4) Uani 1 1 d . U . . .
H00C H 0.438333 1.052672 0.483102 0.135 Uiso 1 1 calc R U . . .
H00D H 0.334504 0.978496 0.526915 0.135 Uiso 1 1 calc R U . . .
H00E H 0.422015 1.087753 0.559335 0.135 Uiso 1 1 calc R U . . .
C2 C 0.2443(12) 1.0900(11) 0.5039(8) 0.072(3) Uani 1 1 d . U . . .
C4 C 0.2176(16) 1.1614(16) 0.4549(11) 0.106(5) Uani 1 1 d . U . . .
H4A H 0.151240 1.117874 0.429183 0.127 Uiso 1 1 calc R U . . .
H4B H 0.210435 1.213741 0.483324 0.127 Uiso 1 1 calc R U . . .
C6 C 0.3009(15) 1.2110(15) 0.4083(11) 0.104(5) Uani 1 1 d . U . . .
H6A H 0.331803 1.287983 0.411194 0.125 Uiso 1 1 calc R U . . .
H6B H 0.276451 1.188630 0.359582 0.125 Uiso 1 1 calc R U . . .

loop_
_atom_site_aniso_label
_atom_site_aniso_U_11
_atom_site_aniso_U_22
_atom_site_aniso_U_33
_atom_site_aniso_U_23
_atom_site_aniso_U_13
_atom_site_aniso_U_12
Mo01 0.0233(3) 0.0240(3) 0.0265(3) -0.0039(2) -0.0034(2) 0.0095(2)
Mo02 0.0182(3) 0.0279(3) 0.0328(4) 0.0013(3) 0.0005(2) 0.0097(2)
Mo03 0.0282(3) 0.0276(3) 0.0364(4) 0.0032(3) 0.0048(3) 0.0186(2)
Mo04 0.0290(3) 0.0347(3) 0.0246(3) -0.0005(3) 0.0041(3) 0.0165(3)
P05 0.0159(6) 0.0159(6) 0.0214(13) 0.000 0.000 0.0079(3)
Cl06 0.0276(9) 0.0276(9) 0.095(3) 0.000 0.000 0.0138(4)
O007 0.029(2) 0.029(2) 0.033(3) 0.004(2) 0.001(2) 0.015(2)
O008 0.021(2) 0.027(2) 0.036(3) 0.001(2) -0.006(2) 0.010(2)
O009 0.020(2) 0.050(3) 0.048(4) -0.004(3) -0.002(3) 0.015(2)
O00A 0.034(3) 0.037(3) 0.026(3) 0.003(2) 0.005(2) 0.015(2)
O00B 0.032(2) 0.024(2) 0.036(3) -0.001(2) 0.001(2) 0.016(2)
N00C 0.025(3) 0.023(3) 0.032(3) 0.002(2) -0.002(2) 0.014(2)
O00D 0.023(2) 0.023(2) 0.034(3) -0.001(2) 0.003(2) 0.0076(19)
O00E 0.038(3) 0.038(3) 0.032(3) -0.011(2) -0.013(3) 0.015(3)
O00F 0.046(3) 0.059(4) 0.035(3) 0.001(3) 0.014(3) 0.030(3)
O00G 0.027(3) 0.024(2) 0.038(3) -0.003(2) -0.003(2) 0.011(2)
O00H 0.033(3) 0.036(3) 0.031(3) 0.000(2) 0.002(2) 0.023(2)
O00I 0.029(3) 0.032(3) 0.030(3) 0.006(2) 0.002(2) 0.017(2)
O00K 0.046(3) 0.045(3) 0.058(4) 0.005(3) 0.012(3) 0.035(3)
O00L 0.020(2) 0.0173(19) 0.028(3) 0.0013(18) 0.0004(18) 0.0088(17)
O2 0.027(3) 0.027(3) 0.023(4) 0.000 0.000 0.0133(13)
C00N 0.025(3) 0.026(3) 0.027(4) 0.003(3) 0.004(3) 0.010(3)
C00P 0.023(3) 0.024(3) 0.041(4) 0.002(3) -0.004(3) 0.010(3)
C00S 0.038(4) 0.029(4) 0.048(5) -0.003(3) -0.011(4) 0.020(3)
N00Q 0.039(3) 0.029(3) 0.051(4) 0.003(3) 0.001(3) 0.020(3)
C00U 0.032(4) 0.033(4) 0.073(7) 0.011(4) 0.015(4) 0.017(3)
C00O 0.027(4) 0.022(3) 0.071(6) 0.001(4) 0.008(4) 0.010(3)
C00J 0.024(3) 0.023(3) 0.030(4) -0.001(3) 0.000(3) 0.010(3)
N00R 0.080(5) 0.054(4) 0.059(5) 0.003(4) -0.008(4) 0.037(4)
O00T 0.109(7) 0.106(7) 0.107(7) 0.049(6) -0.003(6) 0.057(6)
C00W 0.092(6) 0.080(6) 0.084(6) 0.010(5) 0.014(5) 0.048(5)
C00X 0.111(9) 0.107(9) 0.090(9) -0.002(7) 0.002(7) 0.083(8)
C2 0.075(5) 0.070(5) 0.073(6) 0.008(4) -0.007(4) 0.037(4)
C4 0.110(7) 0.108(7) 0.112(7) 0.024(5) -0.005(5) 0.063(5)
C6 0.109(7) 0.100(7) 0.108(7) 0.029(5) 0.001(5) 0.057(5)

loop_
_atom_type_symbol
_atom_type_description
_atom_type_scat_dispersion_real
_atom_type_scat_dispersion_imag
_atom_type_scat_source
C C 0.0033 0.0016 'International Tables Vol C Tables 4.2.6.8 and 6.1.1.4'
H H 0.0000 0.0000 'International Tables Vol C Tables 4.2.6.8 and 6.1.1.4'
Cl Cl 0.1484 0.1585 'International Tables Vol C Tables 4.2.6.8 and 6.1.1.4'
Mo Mo -1.6832 0.6857 'International Tables Vol C Tables 4.2.6.8 and 6.1.1.4'
N N 0.0061 0.0033 'International Tables Vol C Tables 4.2.6.8 and 6.1.1.4'
O O 0.0106 0.0060 'International Tables Vol C Tables 4.2.6.8 and 6.1.1.4'
P P 0.1023 0.0942 'International Tables Vol C Tables 4.2.6.8 and 6.1.1.4'

loop_
_geom_angle_atom_site_label_1
_geom_angle_atom_site_label_2
_geom_angle_atom_site_label_3
_geom_angle
_geom_angle_site_symmetry_1
_geom_angle_site_symmetry_3
_geom_angle_publ_flag
O008 Mo01 O00L 71.36(19) . 2_665 ?
O00D Mo01 O008 81.7(2) 3_565 . ?
O00D Mo01 O008 155.1(2) . . ?
O00D Mo01 O00D 84.7(3) . 3_565 ?
O00D Mo01 O00G 97.1(2) . . ?
O00D Mo01 O00L 81.92(19) 3_565 2_665 ?
O00D Mo01 O00L 86.1(2) . 2_665 ?
O00E Mo01 O008 99.9(3) . . ?
O00E Mo01 O00D 101.3(3) . 3_565 ?
O00E Mo01 O00D 103.2(3) . . ?
O00E Mo01 O00G 102.3(3) . . ?
O00E Mo01 O00L 170.3(2) . 2_665 ?
O00G Mo01 O008 86.9(2) . . ?
O00G Mo01 O00D 155.2(2) . 3_565 ?
O00G Mo01 O00L 73.5(2) . 2_665 ?
O007 Mo02 O008 95.9(2) . . ?
O007 Mo02 O00B 155.9(2) . 2_665 ?
O007 Mo02 O00I 84.9(2) . . ?
O007 Mo02 O00L 86.2(2) . 2_665 ?
O008 Mo02 O00B 87.0(2) . 2_665 ?
O008 Mo02 O00I 155.2(2) . . ?
O008 Mo02 O00L 74.15(19) . 2_665 ?
O009 Mo02 O007 103.5(3) . . ?
O009 Mo02 O008 102.3(3) . . ?
O009 Mo02 O00B 99.1(3) . 2_665 ?
O009 Mo02 O00I 101.5(3) . . ?
O009 Mo02 O00L 170.1(2) . 2_665 ?
O00B Mo02 O00L 71.65(18) 2_665 2_665 ?
O00I Mo02 O00B 82.7(2) . 2_665 ?
O00I Mo02 O00L 81.2(2) . 2_665 ?
O007 Mo03 O00G 81.5(2) . 3_565 ?
O007 Mo03 O00L 80.93(18) . . ?
O00B Mo03 O007 154.5(2) . . ?
O00B Mo03 O00G 86.4(2) . 3_565 ?
O00B Mo03 O00L 74.02(18) . . ?
O00G Mo03 O00L 71.88(18) 3_565 . ?
O00H Mo03 O007 85.9(2) . . ?
O00H Mo03 O00B 97.0(3) . . ?
O00H Mo03 O00G 156.5(2) . 3_565 ?
O00H Mo03 O00L 86.6(2) . . ?
O00K Mo03 O007 101.6(3) . . ?
O00K Mo03 O00B 102.2(3) . . ?
O00K Mo03 O00G 97.8(3) . 3_565 ?
O00K Mo03 O00H 104.2(3) . . ?
O00K Mo03 O00L 169.0(3) . . ?
O00A Mo04 O00A 87.4(4) . 3_565 ?
O00A Mo04 O00H 155.7(2) . . ?
O00A Mo04 O2 71.8(2) 3_565 . ?
O00A Mo04 O2 74.4(2) . . ?
O00F Mo04 O00A 100.5(3) . 3_565 ?
O00F Mo04 O00A 101.9(3) . . ?
O00F Mo04 O00H 101.4(3) . . ?
O00F Mo04 O00I 103.1(3) . . ?
O00F Mo04 O2 171.4(3) . . ?
O00H Mo04 O00A 81.5(2) . 3_565 ?
O00H Mo04 O2 81.6(2) . . ?
O00I Mo04 O00A 96.7(3) . . ?
O00I Mo04 O00A 154.6(2) . 3_565 ?
O00I Mo04 O00H 84.9(2) . . ?
O00I Mo04 O2 85.2(2) . . ?
O00L P05 O00L 109.6(2) . 2_665 ?
O00L P05 O00L 109.6(2) . 3_565 ?
O00L P05 O00L 109.6(2) 2_665 3_565 ?
O2 P05 O00L 109.3(2) . 2_665 ?
O2 P05 O00L 109.3(2) . 3_565 ?
O2 P05 O00L 109.3(2) . . ?
Mo02 O007 Mo03 151.4(3) . . ?
Mo02 O008 Mo01 125.1(3) . . ?
Mo04 O00A Mo04 124.7(3) . 2_665 ?
Mo03 O00B Mo02 125.0(3) . 3_565 ?
C00N N00C C00N 113.9(7) 2_665 . ?
Mo01 O00D Mo01 151.9(3) . 2_665 ?
Mo01 O00G Mo03 124.8(3) . 2_665 ?
Mo03 O00H Mo04 150.7(3) . . ?
Mo04 O00I Mo02 153.1(3) . . ?
Mo02 O00L Mo01 89.28(15) 3_565 3_565 ?
Mo03 O00L Mo01 89.74(15) . 3_565 ?
Mo03 O00L Mo02 89.34(15) . 3_565 ?
P05 O00L Mo01 125.4(3) . 3_565 ?
P05 O00L Mo02 125.3(3) . 3_565 ?
P05 O00L Mo03 126.2(3) . . ?
Mo04 O2 Mo04 89.1(2) . 2_665 ?
Mo04 O2 Mo04 89.1(2) . 3_565 ?
Mo04 O2 Mo04 89.1(2) 3_565 2_665 ?
P05 O2 Mo04 125.90(17) . 2_665 ?
P05 O2 Mo04 125.90(17) . . ?
P05 O2 Mo04 125.90(17) . 3_565 ?
N00C C00N N00C 126.1(7) 3_565 . ?
N00C C00N C00J 115.9(6) . . ?
N00C C00N C00J 118.0(6) 3_565 . ?
C00S C00P H00P 120.0 . . ?
C00S C00P C00J 120.0 . . ?
C00J C00P H00P 120.0 . . ?
C00P C00S H00S 120.0 . . ?
N00Q C00S C00P 120.0 . . ?
N00Q C00S H00S 120.0 . . ?
C00S N00Q H00Q 120.0 . . ?
C00S N00Q C00U 120.0 . . ?
C00U N00Q H00Q 120.0 . . ?
N00Q C00U H00U 120.0 . . ?
C00O C00U N00Q 120.0 . . ?
C00O C00U H00U 120.0 . . ?
C00U C00O H00O 120.0 . . ?
C00U C00O C00J 120.0 . . ?
C00J C00O H00O 120.0 . . ?
C00P C00J C00N 119.5(4) . . ?
C00O C00J C00N 120.5(4) . . ?
C00O C00J C00P 120.0 . . ?
C00W N00R C00X 120.4(13) . . ?
C2 N00R C00W 115.0(11) . . ?
C2 N00R C00X 124.6(12) . . ?
N00R C00W H00A 111.0 . . ?
N00R C00W H00B 111.0 . . ?
N00R C00W C6 103.6(13) . . ?
H00A C00W H00B 109.0 . . ?
C6 C00W H00A 111.0 . . ?
C6 C00W H00B 111.0 . . ?
N00R C00X H00C 109.5 . . ?
N00R C00X H00D 109.5 . . ?
N00R C00X H00E 109.5 . . ?
H00C C00X H00D 109.5 . . ?
H00C C00X H00E 109.5 . . ?
H00D C00X H00E 109.5 . . ?
N00R C2 C4 107.5(14) . . ?
O00T C2 N00R 127.6(13) . . ?
O00T C2 C4 124.8(14) . . ?
C2 C4 H4A 110.5 . . ?
C2 C4 H4B 110.5 . . ?
H4A C4 H4B 108.7 . . ?
C6 C4 C2 106.0(15) . . ?
C6 C4 H4A 110.5 . . ?
C6 C4 H4B 110.5 . . ?
C00W C6 H6A 110.2 . . ?
C00W C6 H6B 110.2 . . ?
C4 C6 C00W 107.6(14) . . ?
C4 C6 H6A 110.2 . . ?
C4 C6 H6B 110.2 . . ?
H6A C6 H6B 108.5 . . ?

loop_
_geom_bond_atom_site_label_1
_geom_bond_atom_site_label_2
_geom_bond_distance
_geom_bond_site_symmetry_2
_geom_bond_publ_flag
Mo01 O008 1.997(5) . ?
Mo01 O00D 1.840(5) . ?
Mo01 O00D 1.991(5) 3_565 ?
Mo01 O00E 1.669(6) . ?
Mo01 O00G 1.855(5) . ?
Mo01 O00L 2.454(5) 2_665 ?
Mo02 O007 1.841(5) . ?
Mo02 O008 1.863(6) . ?
Mo02 O009 1.684(5) . ?
Mo02 O00B 1.988(5) 2_665 ?
Mo02 O00I 1.982(6) . ?
Mo02 O00L 2.423(4) 2_665 ?
Mo03 O007 1.987(5) . ?
Mo03 O00B 1.847(5) . ?
Mo03 O00G 2.020(6) 3_565 ?
Mo03 O00H 1.837(6) . ?
Mo03 O00K 1.678(5) . ?
Mo03 O00L 2.416(5) . ?
Mo04 O00A 1.844(6) . ?
Mo04 O00A 2.010(6) 3_565 ?
Mo04 O00F 1.684(6) . ?
Mo04 O00H 1.998(6) . ?
Mo04 O00I 1.835(6) . ?
Mo04 O2 2.433(5) . ?
P05 O00L 1.541(5) 3_565 ?
P05 O00L 1.541(5) 2_665 ?
P05 O00L 1.541(5) . ?
P05 O2 1.540(10) . ?
N00C C00N 1.348(9) . ?
N00C C00N 1.325(9) 2_665 ?
C00N C00J 1.473(8) . ?
C00P H00P 0.9300 . ?
C00P C00S 1.3900 . ?
C00P C00J 1.3900 . ?
C00S H00S 0.9300 . ?
C00S N00Q 1.3900 . ?
N00Q H00Q 0.8600 . ?
N00Q C00U 1.3900 . ?
C00U H00U 0.9300 . ?
C00U C00O 1.3900 . ?
C00O H00O 0.9300 . ?
C00O C00J 1.3900 . ?
N00R C00W 1.415(18) . ?
N00R C00X 1.436(16) . ?
N00R C2 1.266(18) . ?
O00T C2 1.264(18) . ?
C00W H00A 0.9700 . ?
C00W H00B 0.9700 . ?
C00W C6 1.54(2) . ?
C00X H00C 0.9600 . ?
C00X H00D 0.9600 . ?
C00X H00E 0.9600 . ?
C2 C4 1.56(2) . ?
C4 H4A 0.9700 . ?
C4 H4B 0.9700 . ?
C4 C6 1.36(2) . ?
C6 H6A 0.9700 . ?
C6 H6B 0.9700 . ?

loop_
_geom_torsion_atom_site_label_1
_geom_torsion_atom_site_label_2
_geom_torsion_atom_site_label_3
_geom_torsion_atom_site_label_4
_geom_torsion
_geom_torsion_site_symmetry_1
_geom_torsion_site_symmetry_2
_geom_torsion_site_symmetry_3
_geom_torsion_site_symmetry_4
_geom_torsion_publ_flag
O007 Mo02 O008 Mo01 86.7(3) . . . . ?
O007 Mo03 O00B Mo02 -9.6(8) . . . 3_565 ?
O007 Mo03 O00H Mo04 29.8(6) . . . . ?
O008 Mo01 O00D Mo01 -26.2(11) . . . 2_665 ?
O008 Mo01 O00G Mo03 -69.4(3) . . . 2_665 ?
O008 Mo02 O007 Mo03 -127.0(6) . . . . ?
O009 Mo02 O007 Mo03 128.8(6) . . . . ?
O009 Mo02 O008 Mo01 -168.0(3) . . . . ?
O00A Mo04 O00A Mo04 -69.3(4) 3_565 . . 2_665 ?
O00A Mo04 O00I Mo02 -125.9(7) . . . . ?
O00A Mo04 O00I Mo02 -27.8(10) 3_565 . . . ?
O00B Mo02 O007 Mo03 -31.0(11) 2_665 . . . ?
O00B Mo02 O008 Mo01 -69.3(3) 2_665 . . . ?
O00B Mo03 O00H Mo04 -124.8(6) . . . . ?
N00C C00N C00J C00P 7.7(9) 3_565 . . . ?
N00C C00N C00J C00P -174.9(5) . . . . ?
N00C C00N C00J C00O -169.1(5) 3_565 . . . ?
N00C C00N C00J C00O 8.3(9) . . . . ?
O00D Mo01 O00D Mo01 30.9(8) 3_565 . . 2_665 ?
O00D Mo01 O00G Mo03 -6.9(7) 3_565 . . 2_665 ?
O00D Mo01 O00G Mo03 85.9(3) . . . 2_665 ?
O00E Mo01 O00D Mo01 131.3(7) . . . 2_665 ?
O00E Mo01 O00G Mo03 -168.9(3) . . . 2_665 ?
O00F Mo04 O00A Mo04 -169.5(4) . . . 2_665 ?
O00F Mo04 O00I Mo02 130.2(7) . . . . ?
O00G Mo01 O00D Mo01 -124.2(7) . . . 2_665 ?
O00G Mo03 O00B Mo02 -71.0(4) 3_565 . . 3_565 ?
O00G Mo03 O00H Mo04 -27.7(11) 3_565 . . . ?
O00H Mo03 O00B Mo02 85.6(4) . . . 3_565 ?
O00H Mo04 O00A Mo04 -6.8(9) . . . 2_665 ?
O00H Mo04 O00I Mo02 29.7(7) . . . . ?
O00I Mo02 O007 Mo03 28.1(6) . . . . ?
O00I Mo02 O008 Mo01 -3.9(7) . . . . ?
O00I Mo04 O00A Mo04 85.6(4) . . . 2_665 ?
O00K Mo03 O00B Mo02 -168.1(4) . . . 3_565 ?
O00K Mo03 O00H Mo04 130.7(6) . . . . ?
O00L Mo01 O00D Mo01 -51.3(7) 2_665 . . 2_665 ?
O00L Mo01 O00G Mo03 2.1(3) 2_665 . . 2_665 ?
O00L Mo02 O007 Mo03 -53.4(6) 2_665 . . . ?
O00L Mo02 O008 Mo01 2.5(3) 2_665 . . . ?
O00L Mo03 O00B Mo02 1.2(3) . . . 3_565 ?
O00L Mo03 O00H Mo04 -51.3(6) . . . . ?
O00L P05 O00L Mo01 65.0(3) 3_565 . . 3_565 ?
O00L P05 O00L Mo01 -55.5(4) 2_665 . . 3_565 ?
O00L P05 O00L Mo02 -174.43(17) 2_665 . . 3_565 ?
O00L P05 O00L Mo02 -54.0(6) 3_565 . . 3_565 ?
O00L P05 O00L Mo03 -174.1(2) 3_565 . . . ?
O00L P05 O00L Mo03 65.5(6) 2_665 . . . ?
O00L P05 O2 Mo04 -175.23(17) . . . 2_665 ?
O00L P05 O2 Mo04 -175.23(17) 2_665 . . 3_565 ?
O00L P05 O2 Mo04 -55.23(17) 2_665 . . . ?
O00L P05 O2 Mo04 64.77(17) 3_565 . . 3_565 ?
O00L P05 O2 Mo04 -55.23(17) 3_565 . . 2_665 ?
O00L P05 O2 Mo04 64.77(17) 2_665 . . 2_665 ?
O00L P05 O2 Mo04 -175.23(17) 3_565 . . . ?
O00L P05 O2 Mo04 64.77(17) . . . . ?
O00L P05 O2 Mo04 -55.23(17) . . . 3_565 ?
O2 Mo04 O00A Mo04 2.5(3) . . . 2_665 ?
O2 Mo04 O00I Mo02 -52.3(7) . . . . ?
O2 P05 O00L Mo01 -175.25(18) . . . 3_565 ?
O2 P05 O00L Mo02 65.8(3) . . . 3_565 ?
O2 P05 O00L Mo03 -54.3(3) . . . . ?
C00N N00C C00N N00C -1.1(15) 2_665 . . 3_565 ?
C00N N00C C00N C00J -178.3(4) 2_665 . . . ?
C00P C00S N00Q C00U 0.0 . . . . ?
C00S C00P C00J C00N -176.8(6) . . . . ?
C00S C00P C00J C00O 0.0 . . . . ?
C00S N00Q C00U C00O 0.0 . . . . ?
N00Q C00U C00O C00J 0.0 . . . . ?
C00U C00O C00J C00N 176.8(6) . . . . ?
C00U C00O C00J C00P 0.0 . . . . ?
C00J C00P C00S N00Q 0.0 . . . . ?
N00R C00W C6 C4 5(2) . . . . ?
N00R C2 C4 C6 1(2) . . . . ?
O00T C2 C4 C6 -178.9(18) . . . . ?
C00W N00R C2 O00T -177.5(16) . . . . ?
C00W N00R C2 C4 2.5(19) . . . . ?
C00X N00R C00W C6 177.2(14) . . . . ?
C00X N00R C2 O00T 1(3) . . . . ?
C00X N00R C2 C4 -179.5(14) . . . . ?
C2 N00R C00W C6 -4.7(19) . . . . ?
C2 C4 C6 C00W -4(2) . . . . ?

loop_
_smtbx_masks_void_nr
_smtbx_masks_void_average_x
_smtbx_masks_void_average_y
_smtbx_masks_void_average_z
_smtbx_masks_void_volume
_smtbx_masks_void_count_electrons
_smtbx_masks_void_content
1 0.000 0.000 -0.009 7.3 4.1 ?
2 0.000 0.000 0.491 7.3 4.1 ?
3 0.333 0.667 0.941 72.1 88.1 ?
4 0.667 0.333 0.441 72.1 87.8 ?
